data_4323749
loop_
_publ_author_name
'Vadim Yu. Kukushkin'
'Takanori Nishioka'
'David Tudela'
'Kiyoshi Isobe'
'Isamu Kinoshita'

_publ_section_title
;
 Hydrogen-Bonding Patterns in Oxime/Oximato Platinum(II) Species Providing
 the Formation of One-Dimensional Chains, Two-Dimensional Networks, and
 Cages
;
_journal_name_full 'Inorganic Chemistry'
_journal_page_first 6157
_journal_page_last 6165
_journal_paper_doi 10.1021/ic970501u
_journal_volume 36
_journal_year 1997
_chemical_formula_analytical 'C12 H30 N4 O6 Pt '
_chemical_formula_moiety '[C12 H26 N4 O4 Pt] 2(H2 O)'
_chemical_formula_structural ' [Pt (C3 H6 N O )2 (C3 H7 N O )2] (H2 O)2'
_chemical_formula_sum 'C12 H30 N4 O6 Pt'
_chemical_formula_weight 521.48
_chemical_name_common 'Bis(2-propanoneoximato)bis(2-propanone oxime)platinum(II) bishydrate'
_space_group_IT_number 14
_symmetry_cell_setting monoclinic
_symmetry_Int_Tables_number 14
_symmetry_space_group_name_Hall '-P 2ybc'
_symmetry_space_group_name_H-M 'P 1 21/c 1'
_audit_creation_date 'Wed Sep 18 14:03:37 1996'
_audit_creation_method 'from TEXRAY.INF file'
_cell_angle_alpha 90
_cell_angle_beta 108.86(2)
_cell_angle_gamma 90
_cell_formula_units_Z 2
_cell_length_a 7.458(2)
_cell_length_b 13.298(2)
_cell_length_c 10.100(2)
_cell_measurement_reflns_used 25
_cell_measurement_temperature 296.2
_cell_measurement_theta_max 15.0
_cell_measurement_theta_min 14.7
_cell_volume 947.9(4)
_computing_cell_refinement 'Rigaku/AFC Diffractometer Control'
_computing_data_collection 'Rigaku/AFC Diffractometer Control'
_computing_data_reduction teXsan
_computing_molecular_graphics ORTEP
_computing_publication_material teXsan
_computing_structure_refinement teXsan
_diffrn_ambient_temperature 296.2
_diffrn_measurement_device 'Rigaku AFC7S'
_diffrn_measurement_method \w-2\q
_diffrn_orient_matrix_UB_11 0.01324
_diffrn_orient_matrix_UB_12 0.07400
_diffrn_orient_matrix_UB_13 -0.01181
_diffrn_orient_matrix_UB_21 0.02247
_diffrn_orient_matrix_UB_22 0.01017
_diffrn_orient_matrix_UB_23 0.10220
_diffrn_orient_matrix_UB_31 0.13926
_diffrn_orient_matrix_UB_32 -0.00868
_diffrn_orient_matrix_UB_33 0.01904
_diffrn_radiation_detector 'scintillation counter'
_diffrn_radiation_monochromator graphite
_diffrn_radiation_source 'Rigaku sealed tube'
_diffrn_radiation_type 'Mo K\a'
_diffrn_radiation_wavelength 0.7107
_diffrn_reflns_av_R_equivalents 1.90
_diffrn_reflns_av_sigmaI/netI 0.040
_diffrn_reflns_limit_h_max 10
_diffrn_reflns_limit_h_min 0
_diffrn_reflns_limit_k_max 18
_diffrn_reflns_limit_k_min 0
_diffrn_reflns_limit_l_max 13
_diffrn_reflns_limit_l_min -14
_diffrn_reflns_number 3092
_diffrn_reflns_reduction_process 'Lp corrections applied'
_diffrn_reflns_theta_max 30.08
_diffrn_reflns_theta_min 2.13
_diffrn_standards_decay_% -2.73
_diffrn_standards_interval_count 150
_diffrn_standards_number 3
_exptl_absorpt_coefficient_mu 7.403
_exptl_absorpt_correction_T_max 0.999
_exptl_absorpt_correction_T_min 0.602
_exptl_absorpt_correction_type '\y scans(North,Phillips & Mathews,1968)'
_exptl_crystal_colour colorless
_exptl_crystal_density_diffrn 1.827
_exptl_crystal_density_meas ?
_exptl_crystal_description prismatic
_exptl_crystal_F_000 512.00
_exptl_crystal_size_max 0.300
_exptl_crystal_size_mid 0.300
_exptl_crystal_size_min 0.200
_refine_diff_density_max 0.39
_refine_diff_density_min -1.21
_refine_ls_extinction_method none
_refine_ls_goodness_of_fit_obs 1.135
_refine_ls_hydrogen_treatment refxyz
_refine_ls_matrix_type full
_refine_ls_number_constraints 0
_refine_ls_number_parameters 145
_refine_ls_number_reflns 1725
_refine_ls_number_restraints 0
_refine_ls_R_factor_obs 0.0259
_refine_ls_shift/esd_max 0.0040
_refine_ls_shift/esd_mean 0.0000
_refine_ls_structure_factor_coef F
_refine_ls_weighting_details 'w = 1/[\s^2^(Fo) + 0.00063|Fo|^2^]'
_refine_ls_weighting_scheme calc
_refine_ls_wR_factor_obs 0.0373
_reflns_number_observed 1725
_reflns_number_total 2897
_reflns_observed_criterion >3.0sigma(I)
_cod_data_source_file ic970501u_2.cif
_cod_data_source_block Pt-oxime_complex2
_cod_depositor_comments
;
The following automatic conversions were performed:

'_exptl_crystal_density_meas' value 'not measured' was changed to '?'
- the value is perceived as not measured.

Automatic conversion script
Id: cif_fix_values 3008 2015-01-20 13:52:24Z robertas 

The following automatic conversions were performed:

'_refine_ls_weighting_scheme' value 'w = 1/[\s^2^(Fo) +
0.00063|Fo|^2^]' was changed to 'calc'. New tag
'_refine_ls_weighting_details' was created. The value of the new tag
was set to 'w = 1/[\s^2^(Fo) + 0.00063|Fo|^2^]'.

Automatic conversion script
Id: cif_fix_values 3143 2015-03-26 13:38:13Z robertas 
;
_cod_original_cell_volume 947.9(3)
_cod_original_sg_symbol_H-M 'P 21/c '
_cod_original_formula_sum 'C12 H30 N4 O6 Pt '
_cod_database_code 4323749

loop_
_symmetry_equiv_pos_as_xyz
'   +x,   +y,   +z'
'   -x,1/2+y,1/2-z'
'   -x,   -y,   -z'
'   +x,1/2-y,1/2+z'

loop_
_atom_site_aniso_label
_atom_site_aniso_U_11
_atom_site_aniso_U_22
_atom_site_aniso_U_33
_atom_site_aniso_U_12
_atom_site_aniso_U_13
_atom_site_aniso_U_23
Pt(1) 0.0489(2) 0.0357(1) 0.0379(1) -0.0031(2) 0.01497(10) 0.0004(1)
O(1) 0.083(3) 0.054(3) 0.041(2) -0.016(3) 0.014(2) -0.012(2)
O(2) 0.067(3) 0.045(2) 0.054(2) -0.016(2) 0.019(2) -0.005(2)
O(3) 0.187(8) 0.090(5) 0.085(4) 0.005(5) 0.064(5) 0.006(3)
N(1) 0.056(3) 0.043(3) 0.037(2) 0.000(2) 0.014(2) -0.003(2)
N(2) 0.049(2) 0.041(2) 0.042(2) -0.004(2) 0.018(2) 0.001(2)
C(1) 0.054(3) 0.060(4) 0.049(3) -0.001(3) 0.019(3) 0.009(3)
C(2) 0.067(4) 0.048(4) 0.069(4) 0.002(3) 0.017(4) 0.002(3)
C(3) 0.088(6) 0.072(5) 0.047(4) 0.001(5) 0.007(3) 0.015(4)
C(4) 0.051(3) 0.054(3) 0.051(3) 0.003(3) 0.020(3) 0.005(3)
C(5) 0.072(4) 0.066(5) 0.059(4) 0.009(4) 0.031(3) -0.006(3)
C(6) 0.061(4) 0.079(5) 0.075(4) -0.012(4) 0.032(4) 0.013(4)

loop_
_atom_site_label
_atom_site_fract_x
_atom_site_fract_y
_atom_site_fract_z
_atom_site_U_iso_or_equiv
_atom_site_thermal_displace_type
_atom_site_calc_flag
_atom_site_calc_attached_atom
_atom_site_occupancy
_atom_site_refinement_flags
Pt1 1.0000 0.0000 1.0000 0.04062(7) Uani d . 0.50 S
O1 0.7819(7) -0.0683(4) 0.7274(4) 0.061(1) Uani d . 1.00 .
O2 0.7228(6) -0.1560(3) 0.9221(5) 0.056(1) Uani d . 1.00 .
O3 0.834(1) -0.1448(5) 0.4755(6) 0.116(3) Uani d . 1.00 .
N1 0.8493(8) 0.0205(4) 0.7943(5) 0.046(1) Uani d . 1.00 .
N2 0.7764(6) -0.0793(3) 1.0159(5) 0.043(1) Uani d . 1.00 .
C1 0.8163(9) 0.0999(5) 0.7203(6) 0.054(2) Uani d . 1.00 .
C2 0.876(1) 0.1989(5) 0.7858(9) 0.063(2) Uani d . 1.00 .
C3 0.710(1) 0.0968(8) 0.5671(7) 0.073(2) Uani d . 1.00 .
C4 0.6925(8) -0.0723(5) 1.1084(6) 0.051(2) Uani d . 1.00 .
C5 0.734(1) 0.0131(6) 1.2082(9) 0.063(2) Uani d . 1.00 .
C6 0.550(1) -0.1482(7) 1.1159(8) 0.069(2) Uani d . 1.00 .
H1 0.947(10) 0.197(5) 0.874(8) 0.0726 Uiso calc . 1.00 .
H2 0.963(10) 0.226(6) 0.753(6) 0.0726 Uiso calc . 1.00 .
H3 0.77(1) 0.230(6) 0.781(7) 0.0726 Uiso calc . 1.00 .
H4 0.55(1) 0.109(6) 0.532(7) 0.0726 Uiso calc . 1.00 .
H5 0.75(1) 0.152(6) 0.515(8) 0.0726 Uiso calc . 1.00 .
H6 0.71(1) 0.033(7) 0.532(9) 0.0726 Uiso calc . 1.00 .
H7 0.79(1) -0.024(5) 1.29(1) 0.0726 Uiso calc . 1.00 .
H8 0.820(10) 0.066(6) 1.212(8) 0.0726 Uiso calc . 1.00 .
H9 0.616(10) 0.067(6) 1.197(7) 0.0726 Uiso calc . 1.00 .
H10 0.552(9) -0.158(5) 1.206(7) 0.0726 Uiso calc . 1.00 .
H11 0.570(9) -0.230(6) 1.107(7) 0.0726 Uiso calc . 1.00 .
H12 0.40(1) -0.141(5) 1.057(7) 0.0726 Uiso calc . 1.00 .
H13 0.746(9) -0.142(5) 0.831(7) 0.0726 Uiso calc . 1.00 .

loop_
_atom_type_symbol
_atom_type_oxidation_number
_atom_type_number_in_cell
_atom_type_scat_dispersion_real
_atom_type_scat_dispersion_imag
_atom_type_scat_source
Pt 0 2 -1.703 8.390
;International Tables for Crystallography
(1992, Vol. C, Tables 4.2.6.8 and 6.1.1.1)
;
C 0 24 0.003 0.002
;International Tables for Crystallography
(1992, Vol. C, Tables 4.2.6.8 and 6.1.1.1)
;
H 0 60 0.000 0.000
;International Tables for Crystallography
(1992, Vol. C, Table 6.1.1.2)
;
N 0 8 0.006 0.003
;International Tables for Crystallography
(1992, Vol. C, Tables 4.2.6.8 and 6.1.1.1)
;
O 0 12 0.011 0.006
;International Tables for Crystallography
(1992, Vol. C, Tables 4.2.6.8 and 6.1.1.1)
;

loop_
_geom_angle_atom_site_label_1
_geom_angle_atom_site_label_2
_geom_angle_atom_site_label_3
_geom_angle
_geom_angle_site_symmetry_1
_geom_angle_site_symmetry_2
_geom_angle_site_symmetry_3
_geom_angle_publ_flag
N(1) Pt(1) N(1) 180.0 1_555 1_555 3_757 yes
N(1) Pt(1) N(2) 87.3(2) 1_555 1_555 1_555 yes
N(1) Pt(1) N(2) 92.7(2) 1_555 1_555 3_757 yes
N(1) Pt(1) N(2) 92.7(2) 3_757 1_555 1_555 yes
N(1) Pt(1) N(2) 87.3(2) 3_757 1_555 3_757 yes
N(2) Pt(1) N(2) 180.0000(1) 1_555 1_555 3_757 yes
N(2) O(2) H(13) 113(4) 1_555 1_555 1_555 no
Pt(1) N(1) O(1) 112.4(4) 1_555 1_555 1_555 yes
Pt(1) N(1) C(1) 130.5(4) 1_555 1_555 1_555 yes
O(1) N(1) C(1) 117.0(5) 1_555 1_555 1_555 yes
Pt(1) N(2) O(2) 113.5(3) 1_555 1_555 1_555 yes
Pt(1) N(2) C(4) 128.9(4) 1_555 1_555 1_555 yes
O(2) N(2) C(4) 117.3(5) 1_555 1_555 1_555 yes
N(1) C(1) C(2) 120.3(6) 1_555 1_555 1_555 yes
N(1) C(1) C(3) 121.6(7) 1_555 1_555 1_555 yes
C(2) C(1) C(3) 118.0(7) 1_555 1_555 1_555 yes
C(1) C(2) H(1) 114(4) 1_555 1_555 1_555 no
C(1) C(2) H(2) 110(4) 1_555 1_555 1_555 no
C(1) C(2) H(3) 106(5) 1_555 1_555 1_555 no
H(1) C(2) H(2) 96(5) 1_555 1_555 1_555 no
H(1) C(2) H(3) 107(6) 1_555 1_555 1_555 no
H(2) C(2) H(3) 121(6) 1_555 1_555 1_555 no
C(1) C(3) H(4) 118(3) 1_555 1_555 1_555 no
C(1) C(3) H(5) 112(4) 1_555 1_555 1_555 no
C(1) C(3) H(6) 110(5) 1_555 1_555 1_555 no
H(4) C(3) H(5) 99(5) 1_555 1_555 1_555 no
H(4) C(3) H(6) 100(6) 1_555 1_555 1_555 no
H(5) C(3) H(6) 115(6) 1_555 1_555 1_555 no
N(2) C(4) C(5) 120.3(6) 1_555 1_555 1_555 yes
N(2) C(4) C(6) 120.8(6) 1_555 1_555 1_555 yes
C(5) C(4) C(6) 118.9(6) 1_555 1_555 1_555 yes
C(4) C(5) H(7) 98(5) 1_555 1_555 1_555 no
C(4) C(5) H(8) 126(4) 1_555 1_555 1_555 no
C(4) C(5) H(9) 115(3) 1_555 1_555 1_555 no
H(7) C(5) H(8) 104(6) 1_555 1_555 1_555 no
H(7) C(5) H(9) 122(6) 1_555 1_555 1_555 no
H(8) C(5) H(9) 91(5) 1_555 1_555 1_555 no
C(4) C(6) H(10) 111(4) 1_555 1_555 1_555 no
C(4) C(6) H(11) 123(3) 1_555 1_555 1_555 no
C(4) C(6) H(12) 123(3) 1_555 1_555 1_555 no
H(10) C(6) H(11) 89(5) 1_555 1_555 1_555 no
H(10) C(6) H(12) 103(5) 1_555 1_555 1_555 no
H(11) C(6) H(12) 100(4) 1_555 1_555 1_555 no

loop_
_geom_bond_atom_site_label_1
_geom_bond_atom_site_label_2
_geom_bond_distance
_geom_bond_site_symmetry_1
_geom_bond_site_symmetry_2
_geom_bond_publ_flag
Pt(1) N(1) 2.036(5) 1_555 1_555 yes
Pt(1) N(1) 2.036(5) 1_555 3_757 yes
Pt(1) N(2) 2.023(4) 1_555 1_555 yes
Pt(1) N(2) 2.023(4) 1_555 3_757 yes
O(1) N(1) 1.374(6) 1_555 1_555 yes
O(2) N(2) 1.361(6) 1_555 1_555 yes
O(2) H(13) 1.01(7) 1_555 1_555 no
N(1) C(1) 1.270(8) 1_555 1_555 yes
N(2) C(4) 1.285(7) 1_555 1_555 yes
C(1) C(2) 1.476(10) 1_555 1_555 yes
C(1) C(3) 1.493(9) 1_555 1_555 yes
C(2) H(1) 0.88(7) 1_555 1_555 no
C(2) H(2) 0.90(8) 1_555 1_555 no
C(2) H(3) 0.85(7) 1_555 1_555 no
C(3) H(4) 1.12(7) 1_555 1_555 no
C(3) H(5) 0.98(8) 1_555 1_555 no
C(3) H(6) 0.93(9) 1_555 1_555 no
C(4) C(5) 1.48(1) 1_555 1_555 yes
C(4) C(6) 1.484(9) 1_555 1_555 yes
C(5) H(7) 0.94(8) 1_555 1_555 no
C(5) H(8) 0.94(8) 1_555 1_555 no
C(5) H(9) 1.11(8) 1_555 1_555 no
C(6) H(10) 0.92(7) 1_555 1_555 no
C(6) H(11) 1.10(7) 1_555 1_555 no
C(6) H(12) 1.11(7) 1_555 1_555 no

loop_
_geom_contact_atom_site_label_1
_geom_contact_atom_site_label_2
_geom_contact_distance
_geom_contact_site_symmetry_1
_geom_contact_site_symmetry_2
_geom_contact_publ_flag
Pt(1) H(12) 3.39(7) 1_555 1_655 ?
Pt(1) H(12) 3.39(7) 1_555 3_657 ?
O(1) O(3) 2.879(7) 1_555 1_555 ?
O(1) H(4) 3.03(8) 1_555 3_656 ?
O(1) H(11) 3.15(7) 1_555 4_544 ?
O(1) H(9) 3.29(7) 1_555 3_657 ?
O(1) H(2) 3.30(9) 1_555 2_746 ?
O(2) H(9) 2.70(8) 1_555 3_657 ?
O(2) O(3) 2.775(9) 1_555 4_545 ?
O(2) H(10) 3.27(7) 1_555 4_544 ?
O(2) H(11) 3.38(7) 1_555 4_544 ?
O(3) H(6) 2.65(10) 1_555 1_555 ?
O(3) H(1) 2.80(7) 1_555 2_746 ?
O(3) H(10) 2.85(7) 1_555 1_554 ?
O(3) H(4) 2.90(7) 1_555 3_656 ?
O(3) H(5) 3.10(7) 1_555 3_756 ?
O(3) H(13) 3.16(7) 1_555 4_544 ?
O(3) H(2) 3.17(6) 1_555 2_746 ?
O(3) H(11) 3.17(7) 1_555 4_544 ?
O(3) C(5) 3.31(1) 1_555 1_554 ?
O(3) H(2) 3.33(6) 1_555 3_756 ?
O(3) C(2) 3.38(1) 1_555 2_746 ?
O(3) H(8) 3.53(7) 1_555 3_757 ?
O(3) C(3) 3.55(1) 1_555 1_555 ?
O(3) H(3) 3.56(7) 1_555 2_746 ?
O(3) C(6) 3.56(1) 1_555 1_554 ?
N(1) H(12) 3.16(7) 1_555 3_657 ?
N(1) H(10) 3.51(7) 1_555 3_657 ?
N(2) H(9) 3.03(7) 1_555 3_657 ?
N(2) H(12) 3.19(7) 1_555 3_657 ?
C(1) H(10) 3.16(7) 1_555 3_657 ?
C(1) H(12) 3.19(7) 1_555 3_657 ?
C(2) H(12) 3.05(7) 1_555 3_657 ?
C(2) H(8) 3.21(8) 1_555 4_554 ?
C(2) H(10) 3.27(7) 1_555 3_657 ?
C(2) H(5) 3.42(8) 1_555 4_555 ?
C(3) H(11) 3.22(7) 1_555 2_656 ?
C(3) H(4) 3.33(8) 1_555 3_656 ?
C(3) H(7) 3.44(9) 1_555 1_554 ?
C(3) H(6) 3.46(9) 1_555 3_656 ?
C(3) H(10) 3.55(7) 1_555 3_657 ?
C(3) H(9) 3.59(6) 1_555 1_554 ?
C(4) H(9) 3.20(7) 1_555 3_657 ?
C(4) H(12) 3.25(7) 1_555 3_657 ?
C(4) C(4) 3.56(1) 1_555 3_657 ?
C(5) H(12) 3.05(7) 1_555 3_657 ?
C(5) H(6) 3.33(8) 1_555 1_556 ?
C(5) H(3) 3.48(8) 1_555 4_555 ?
C(5) H(5) 3.58(7) 1_555 1_556 ?
C(6) H(3) 3.12(7) 1_555 3_657 ?
C(6) H(9) 3.19(7) 1_555 3_657 ?
C(6) H(5) 3.44(8) 1_555 2_646 ?
C(6) H(4) 3.54(8) 1_555 2_646 ?
C(6) H(13) 3.55(7) 1_555 4_545 ?
H(1) H(12) 2.96(10) 1_555 3_657 ?
H(1) H(5) 3.1(1) 1_555 4_555 ?
H(1) H(8) 3.5(1) 1_555 4_554 ?
H(1) H(10) 3.58(10) 1_555 3_657 ?
H(2) H(8) 2.9(1) 1_555 4_554 ?
H(2) H(13) 3.1(1) 1_555 2_756 ?
H(3) H(12) 2.65(9) 1_555 3_657 ?
H(3) H(10) 2.66(10) 1_555 3_657 ?
H(3) H(8) 2.8(1) 1_555 4_554 ?
H(3) H(5) 2.9(1) 1_555 4_555 ?
H(3) H(9) 3.0(1) 1_555 4_554 ?
H(3) H(11) 3.13(9) 1_555 3_657 ?
H(4) H(11) 2.6(1) 1_555 2_656 ?
H(4) H(6) 2.7(1) 1_555 3_656 ?
H(4) H(4) 3.0(2) 1_555 3_656 ?
H(4) H(10) 3.06(9) 1_555 3_657 ?
H(4) H(12) 3.5(1) 1_555 2_656 ?
H(5) H(11) 2.8(1) 1_555 2_656 ?
H(5) H(12) 3.0(1) 1_555 2_656 ?
H(5) H(9) 3.24(10) 1_555 1_554 ?
H(5) H(7) 3.3(1) 1_555 1_554 ?
H(5) H(8) 3.48(10) 1_555 1_554 ?
H(6) H(7) 2.8(1) 1_555 1_554 ?
H(6) H(6) 3.2(2) 1_555 3_656 ?
H(6) H(9) 3.3(1) 1_555 1_554 ?
H(6) H(8) 3.6(1) 1_555 1_554 ?
H(8) H(12) 2.85(10) 1_555 3_657 ?
H(9) H(12) 2.72(9) 1_555 3_657 ?
H(9) H(13) 2.8(1) 1_555 3_657 ?
H(10) H(13) 3.1(1) 1_555 4_545 ?
H(11) H(13) 2.80(9) 1_555 4_545 ?
